data_7031424
loop_
_publ_author_name
'Bender, Georg'
'Daniliuc, Constantin G.'
'Wibbeling, Birgit'
'Kehr, Gerald'
'Erker, Gerhard'

_publ_section_title
;
 Reaction of five-membered zirconacycloallenoids with the strong Lewis
 acid B(C6F5)3.
;
_journal_issue 32
_journal_name_full 'Dalton transactions (Cambridge, England : 2003)'
_journal_page_first 12210
_journal_page_last 12213
_journal_paper_doi 10.1039/c4dt01137f
_journal_volume 43
_journal_year 2014
_chemical_formula_sum 'C56 H42 B F15 Zr'
_chemical_formula_weight 1101.93
_chemical_name_systematic
; 
 ? 
;
_space_group_IT_number 14
_symmetry_cell_setting monoclinic
_symmetry_space_group_name_Hall '-P 2ybc'
_symmetry_space_group_name_H-M 'P 1 21/c 1'
_atom_sites_solution_hydrogens geom
_atom_sites_solution_primary direct
_atom_sites_solution_secondary difmap
_audit_creation_method SHELXL-97
_cell_angle_alpha 90.00
_cell_angle_beta 106.0090(10)
_cell_angle_gamma 90.00
_cell_formula_units_Z 4
_cell_length_a 11.9272(2)
_cell_length_b 22.9097(3)
_cell_length_c 18.2983(2)
_cell_measurement_reflns_used 10200
_cell_measurement_temperature 223(2)
_cell_measurement_theta_max 28.28
_cell_measurement_theta_min 4.08
_cell_volume 4806.08(12)
_computing_cell_refinement 'Collect (Nonius B.V., 1998)'
_computing_data_collection 'Collect (Nonius B.V., 1998)'
_computing_data_reduction 'Denzo-SMN (Otwinowski & Minor, 1997)'
_computing_molecular_graphics 'XP (BrukerAXS, 2000)'
_computing_publication_material 'SHELXL-97 (Sheldrick, 1997)'
_computing_structure_refinement 'SHELXL-97 (Sheldrick, 1997)'
_computing_structure_solution 'SHELXS-97 (Sheldrick, 1990)'
_diffrn_ambient_temperature 223(2)
_diffrn_measured_fraction_theta_full 0.983
_diffrn_measured_fraction_theta_max 0.983
_diffrn_measurement_device_type 'Nonius KappaCCD APEXII'
_diffrn_measurement_method '\w and \f scans'
_diffrn_radiation_monochromator 'Montel mirror'
_diffrn_radiation_source 'rotating anode Nonius FR591'
_diffrn_radiation_type MoK\a
_diffrn_radiation_wavelength 0.71073
_diffrn_reflns_av_R_equivalents 0.038
_diffrn_reflns_av_sigmaI/netI 0.0366
_diffrn_reflns_limit_h_max 14
_diffrn_reflns_limit_h_min -14
_diffrn_reflns_limit_k_max 27
_diffrn_reflns_limit_k_min -25
_diffrn_reflns_limit_l_max 21
_diffrn_reflns_limit_l_min -21
_diffrn_reflns_number 28779
_diffrn_reflns_theta_full 25.00
_diffrn_reflns_theta_max 25.00
_diffrn_reflns_theta_min 4.08
_exptl_absorpt_coefficient_mu 0.326
_exptl_absorpt_correction_T_max 0.9497
_exptl_absorpt_correction_T_min 0.9142
_exptl_absorpt_correction_type multi-scan
_exptl_absorpt_process_details 'Denzo (Otwinowski, Borek, Majewski & Minor, 2003)'
_exptl_crystal_colour orange
_exptl_crystal_density_diffrn 1.523
_exptl_crystal_density_method 'not measured'
_exptl_crystal_description prism
_exptl_crystal_F_000 2232
_exptl_crystal_size_max 0.28
_exptl_crystal_size_mid 0.22
_exptl_crystal_size_min 0.16
_refine_diff_density_max 0.368
_refine_diff_density_min -0.336
_refine_diff_density_rms 0.047
_refine_ls_extinction_method none
_refine_ls_goodness_of_fit_ref 1.070
_refine_ls_hydrogen_treatment mixed
_refine_ls_matrix_type full
_refine_ls_number_parameters 797
_refine_ls_number_reflns 8319
_refine_ls_number_restraints 362
_refine_ls_restrained_S_all 1.077
_refine_ls_R_factor_all 0.0485
_refine_ls_R_factor_gt 0.0389
_refine_ls_shift/su_max 0.001
_refine_ls_shift/su_mean 0.000
_refine_ls_structure_factor_coef Fsqd
_refine_ls_weighting_details 'calc w=1/[\s^2^(Fo^2^)+(0.0181P)^2^+4.9116P] where P=(Fo^2^+2Fc^2^)/3'
_refine_ls_weighting_scheme calc
_refine_ls_wR_factor_gt 0.0828
_refine_ls_wR_factor_ref 0.0894
_reflns_number_gt 7076
_reflns_number_total 8319
_reflns_threshold_expression >2sigma(I)
_cod_data_source_file c4dt01137f7.cif
_cod_data_source_block erk7264
_cod_depositor_comments 'Adding full bibliography for 7031423--7031424.cif.'
_cod_original_cell_volume 4806.08(11)
_cod_original_sg_symbol_H-M P21/c
_cod_database_code 7031424

loop_
_symmetry_equiv_pos_as_xyz
'x, y, z'
'-x, y+1/2, -z+1/2'
'-x, -y, -z'
'x, -y-1/2, z-1/2'

loop_
_atom_site_label
_atom_site_type_symbol
_atom_site_fract_x
_atom_site_fract_y
_atom_site_fract_z
_atom_site_U_iso_or_equiv
_atom_site_adp_type
_atom_site_occupancy
_atom_site_symmetry_multiplicity
_atom_site_calc_flag
_atom_site_refinement_flags
_atom_site_disorder_assembly
_atom_site_disorder_group
Zr1 Zr -0.55101(2) 0.343521(11) 0.873286(14) 0.03295(8) Uani 1 1 d . . .
B1 B -0.1684(2) 0.39713(13) 0.81982(16) 0.0316(6) Uani 1 1 d . . .
C1 C -0.5944(2) 0.35369(11) 0.74221(14) 0.0369(6) Uani 1 1 d . . .
C2 C -0.4841(2) 0.35003(11) 0.76153(13) 0.0349(6) Uani 1 1 d . . .
C3 C -0.3757(2) 0.34315(12) 0.80748(14) 0.0338(6) Uani 1 1 d . . .
H3 H -0.342(2) 0.3056(12) 0.8129(14) 0.039(7) Uiso 1 1 d . . .
C4 C -0.2971(2) 0.39388(11) 0.84165(13) 0.0325(5) Uani 1 1 d . . .
H4 H -0.3402 0.4297 0.8203 0.039 Uiso 1 1 calc R . .
C5 C -0.6857(3) 0.36145(14) 0.66682(15) 0.0450(7) Uani 1 1 d . . .
C6 C -0.8074(3) 0.34480(17) 0.67146(19) 0.0639(9) Uani 1 1 d . . .
H6A H -0.8079 0.3041 0.6861 0.096 Uiso 1 1 calc R . .
H6B H -0.8632 0.3506 0.6222 0.096 Uiso 1 1 calc R . .
H6C H -0.8286 0.3691 0.7090 0.096 Uiso 1 1 calc R . .
C7 C -0.6839(4) 0.42462(16) 0.64116(19) 0.0687(10) Uani 1 1 d . . .
H7A H -0.7398 0.4295 0.5918 0.103 Uiso 1 1 calc R . .
H7B H -0.6064 0.4344 0.6376 0.103 Uiso 1 1 calc R . .
H7C H -0.7044 0.4502 0.6777 0.103 Uiso 1 1 calc R . .
C8 C -0.6528(3) 0.32142(16) 0.60839(17) 0.0604(9) Uani 1 1 d . . .
H8A H -0.6477 0.2814 0.6263 0.091 Uiso 1 1 calc R . .
H8B H -0.5780 0.3334 0.6021 0.091 Uiso 1 1 calc R . .
H8C H -0.7119 0.3243 0.5600 0.091 Uiso 1 1 calc R . .
C11 C -0.7006(3) 0.26539(15) 0.8590(2) 0.0624(9) Uani 1 1 d . . .
H11 H -0.7781 0.2764 0.8356 0.075 Uiso 1 1 calc R . .
C12 C -0.6222(4) 0.24384(14) 0.8225(2) 0.0630(10) Uani 1 1 d . . .
H12 H -0.6379 0.2365 0.7701 0.076 Uiso 1 1 calc R . .
C13 C -0.5163(3) 0.23484(13) 0.8765(2) 0.0629(10) Uani 1 1 d . . .
H13 H -0.4473 0.2210 0.8673 0.075 Uiso 1 1 calc R . .
C14 C -0.5313(3) 0.25020(13) 0.94752(19) 0.0548(8) Uani 1 1 d . . .
H14 H -0.4736 0.2485 0.9943 0.066 Uiso 1 1 calc R . .
C15 C -0.6445(3) 0.26807(14) 0.93692(19) 0.0557(8) Uani 1 1 d . . .
H15 H -0.6784 0.2800 0.9752 0.067 Uiso 1 1 calc R . .
C16 C -0.7126(3) 0.40143(14) 0.89730(17) 0.0494(7) Uani 1 1 d . . .
H16 H -0.7848 0.3824 0.8894 0.059 Uiso 1 1 calc R . .
C17 C -0.6759(3) 0.43314(13) 0.84341(17) 0.0494(7) Uani 1 1 d . . .
H17 H -0.7193 0.4399 0.7929 0.059 Uiso 1 1 calc R . .
C18 C -0.5625(3) 0.45320(13) 0.87780(19) 0.0531(8) Uani 1 1 d . . .
H18 H -0.5157 0.4750 0.8541 0.064 Uiso 1 1 calc R . .
C19 C -0.5316(3) 0.43495(14) 0.95360(18) 0.0552(8) Uani 1 1 d . . .
H19 H -0.4608 0.4430 0.9902 0.066 Uiso 1 1 calc R . .
C20 C -0.6236(3) 0.40280(15) 0.96532(17) 0.0525(8) Uani 1 1 d . . .
H20 H -0.6256 0.3850 1.0112 0.063 Uiso 1 1 calc R . .
C21 C -0.2843(2) 0.39552(11) 0.92640(14) 0.0331(5) Uani 1 1 d . . .
C22 C -0.3161(2) 0.34817(12) 0.96401(15) 0.0374(6) Uani 1 1 d . . .
H22 H -0.336(3) 0.3122(14) 0.9395(16) 0.052(9) Uiso 1 1 d . . .
C23 C -0.3046(3) 0.34968(13) 1.04196(15) 0.0444(7) Uani 1 1 d . . .
H23 H -0.3262 0.3170 1.0661 0.053 Uiso 1 1 calc R . .
C24 C -0.2619(3) 0.39882(14) 1.08376(16) 0.0481(7) Uani 1 1 d . . .
H24 H -0.2546 0.4002 1.1362 0.058 Uiso 1 1 calc R . .
C25 C -0.2300(2) 0.44603(13) 1.04693(15) 0.0438(7) Uani 1 1 d . . .
H25 H -0.2001 0.4796 1.0750 0.053 Uiso 1 1 calc R . .
C26 C -0.2412(2) 0.44488(12) 0.97010(15) 0.0396(6) Uani 1 1 d . . .
H26 H -0.2195 0.4778 0.9466 0.048 Uiso 1 1 calc R . .
C31 C -0.1794(2) 0.36093(11) 0.73912(14) 0.0350(6) Uani 1 1 d . . .
F32 F -0.34633(14) 0.41790(7) 0.68096(8) 0.0448(4) Uani 1 1 d . . .
C32 C -0.2705(2) 0.37552(12) 0.67575(14) 0.0373(6) Uani 1 1 d . . .
F33 F -0.37900(16) 0.36667(8) 0.54673(9) 0.0600(5) Uani 1 1 d . . .
C33 C -0.2882(3) 0.35027(13) 0.60505(15) 0.0451(7) Uani 1 1 d . . .
F34 F -0.22822(18) 0.28418(9) 0.52474(10) 0.0666(5) Uani 1 1 d . . .
C34 C -0.2121(3) 0.30888(13) 0.59390(16) 0.0488(7) Uani 1 1 d . . .
F35 F -0.04395(17) 0.25235(8) 0.64373(11) 0.0650(5) Uani 1 1 d . . .
C35 C -0.1195(3) 0.29297(13) 0.65340(17) 0.0477(7) Uani 1 1 d . . .
F36 F -0.00869(14) 0.30204(7) 0.77776(9) 0.0506(4) Uani 1 1 d . . .
C36 C -0.1049(2) 0.31933(12) 0.72363(15) 0.0412(6) Uani 1 1 d . . .
C41 C -0.1308(2) 0.46398(11) 0.79957(13) 0.0331(6) Uani 1 1 d . . .
F42 F -0.29714(14) 0.51893(7) 0.80913(10) 0.0492(4) Uani 1 1 d . . .
C42 C -0.1907(2) 0.51627(12) 0.79566(14) 0.0378(6) Uani 1 1 d . . .
F43 F -0.21334(18) 0.61830(7) 0.77768(10) 0.0612(5) Uani 1 1 d . . .
C43 C -0.1491(3) 0.56991(12) 0.77966(15) 0.0441(7) Uani 1 1 d . . .
F44 F 0.00063(18) 0.62512(8) 0.75219(11) 0.0642(5) Uani 1 1 d . . .
C44 C -0.0424(3) 0.57341(13) 0.76581(16) 0.0463(7) Uani 1 1 d . . .
F45 F 0.12390(15) 0.52524(8) 0.75105(10) 0.0592(5) Uani 1 1 d . . .
C45 C 0.0193(2) 0.52331(13) 0.76577(15) 0.0419(7) Uani 1 1 d . . .
F46 F 0.04237(13) 0.42354(7) 0.78206(9) 0.0460(4) Uani 1 1 d . . .
C46 C -0.0256(2) 0.47121(12) 0.78199(14) 0.0369(6) Uani 1 1 d . . .
C51 C -0.0688(2) 0.36925(11) 0.89356(14) 0.0321(5) Uani 1 1 d . . .
F52 F 0.02322(14) 0.45935(6) 0.94111(8) 0.0439(4) Uani 1 1 d . . .
C52 C 0.0138(2) 0.40089(11) 0.94722(14) 0.0351(6) Uani 1 1 d . . .
F53 F 0.17181(15) 0.41065(8) 1.05789(9) 0.0531(4) Uani 1 1 d . . .
C53 C 0.0914(2) 0.37669(13) 1.01000(14) 0.0403(6) Uani 1 1 d . . .
F54 F 0.16743(17) 0.29419(8) 1.08326(10) 0.0658(5) Uani 1 1 d . . .
C54 C 0.0900(3) 0.31804(13) 1.02333(15) 0.0442(7) Uani 1 1 d . . .
F55 F 0.00414(17) 0.22661(7) 0.98529(10) 0.0619(5) Uani 1 1 d . . .
C55 C 0.0083(3) 0.28449(12) 0.97367(16) 0.0432(7) Uani 1 1 d . . .
F56 F -0.14854(14) 0.27456(7) 0.86739(9) 0.0483(4) Uani 1 1 d . . .
C56 C -0.0682(2) 0.31084(11) 0.91215(15) 0.0370(6) Uani 1 1 d . . .
C71 C -0.6498(10) 0.6172(5) 0.6955(6) 0.069(3) Uani 0.589(14) 1 d PDU A 1
C72 C -0.7073(9) 0.6640(5) 0.7157(6) 0.061(2) Uani 0.589(14) 1 d PDU A 1
H72 H -0.7840 0.6728 0.6874 0.073 Uiso 0.589(14) 1 calc PR A 1
C73 C -0.6527(13) 0.6983(4) 0.7777(7) 0.065(3) Uani 0.589(14) 1 d PDU A 1
H73 H -0.6908 0.7312 0.7898 0.078 Uiso 0.589(14) 1 calc PR A 1
C74 C -0.5427(12) 0.6841(6) 0.8214(7) 0.079(3) Uani 0.589(14) 1 d PDU A 1
H74 H -0.5071 0.7063 0.8648 0.094 Uiso 0.589(14) 1 calc PR A 1
C75 C -0.4851(13) 0.6378(7) 0.8018(9) 0.091(4) Uani 0.589(14) 1 d PDU A 1
H75 H -0.4085 0.6291 0.8302 0.109 Uiso 0.589(14) 1 calc PR A 1
C76 C -0.5396(13) 0.6042(7) 0.7410(10) 0.080(4) Uani 0.589(14) 1 d PDU A 1
H76 H -0.5008 0.5712 0.7296 0.095 Uiso 0.589(14) 1 calc PR A 1
C77 C -0.7099(10) 0.5855(4) 0.6257(5) 0.100(3) Uani 0.589(14) 1 d PDU A 1
H77A H -0.6609 0.5537 0.6175 0.149 Uiso 0.589(14) 1 calc PR A 1
H77B H -0.7253 0.6120 0.5827 0.149 Uiso 0.589(14) 1 calc PR A 1
H77C H -0.7829 0.5699 0.6308 0.149 Uiso 0.589(14) 1 calc PR A 1
C71A C -0.6663(16) 0.6310(9) 0.7109(11) 0.080(5) Uani 0.411(14) 1 d PDU A 2
C72A C -0.6828(11) 0.6829(7) 0.7434(9) 0.055(4) Uani 0.411(14) 1 d PDU A 2
H72A H -0.7528 0.7035 0.7237 0.066 Uiso 0.411(14) 1 calc PR A 2
C73A C -0.5984(15) 0.7059(5) 0.8050(8) 0.054(3) Uani 0.411(14) 1 d PDU A 2
H73A H -0.6099 0.7421 0.8261 0.065 Uiso 0.411(14) 1 calc PR A 2
C74A C -0.4970(14) 0.6743(5) 0.8348(9) 0.065(3) Uani 0.411(14) 1 d PDU A 2
H74A H -0.4362 0.6897 0.8743 0.078 Uiso 0.411(14) 1 calc PR A 2
C75A C -0.4871(15) 0.6203(7) 0.8057(11) 0.065(4) Uani 0.411(14) 1 d PDU A 2
H75A H -0.4237 0.5966 0.8303 0.078 Uiso 0.411(14) 1 calc PR A 2
C76A C -0.5660(18) 0.5995(11) 0.7421(14) 0.080(6) Uani 0.411(14) 1 d PDU A 2
H76A H -0.5521 0.5642 0.7200 0.096 Uiso 0.411(14) 1 calc PR A 2
C77A C -0.7570(18) 0.6114(10) 0.6435(10) 0.153(8) Uani 0.411(14) 1 d PDU A 2
H77D H -0.7341 0.5745 0.6261 0.230 Uiso 0.411(14) 1 calc PR A 2
H77E H -0.7667 0.6403 0.6035 0.230 Uiso 0.411(14) 1 calc PR A 2
H77F H -0.8300 0.6066 0.6564 0.230 Uiso 0.411(14) 1 calc PR A 2
C61 C -0.3138(14) 0.5542(6) 0.5725(11) 0.078(4) Uani 0.406(12) 1 d PDU B 1
C62 C -0.2616(14) 0.6095(5) 0.5834(6) 0.074(4) Uani 0.406(12) 1 d PDU B 1
H62 H -0.3034 0.6423 0.5925 0.089 Uiso 0.406(12) 1 calc PR B 1
C63 C -0.1459(16) 0.6151(9) 0.5805(15) 0.090(5) Uani 0.406(12) 1 d PDU B 1
H63 H -0.1098 0.6518 0.5842 0.108 Uiso 0.406(12) 1 calc PR B 1
C64 C -0.0865(17) 0.5648(8) 0.5719(13) 0.111(5) Uani 0.406(12) 1 d PDU B 1
H64 H -0.0087 0.5682 0.5703 0.133 Uiso 0.406(12) 1 calc PR B 1
C65 C -0.1357(13) 0.5096(7) 0.5656(11) 0.080(4) Uani 0.406(12) 1 d PDU B 1
H65 H -0.0921 0.4759 0.5630 0.096 Uiso 0.406(12) 1 calc PR B 1
C66 C -0.2523(18) 0.5067(7) 0.563(2) 0.076(6) Uani 0.406(12) 1 d PDU B 1
H66 H -0.2901 0.4703 0.5550 0.091 Uiso 0.406(12) 1 calc PR B 1
C67 C -0.4241(14) 0.5453(9) 0.5789(11) 0.142(7) Uani 0.406(12) 1 d PDU B 1
H67A H -0.4590 0.5825 0.5853 0.213 Uiso 0.406(12) 1 calc PR B 1
H67B H -0.4206 0.5206 0.6226 0.213 Uiso 0.406(12) 1 calc PR B 1
H67C H -0.4710 0.5263 0.5332 0.213 Uiso 0.406(12) 1 calc PR B 1
C61A C -0.2659(10) 0.5636(5) 0.5804(7) 0.080(3) Uani 0.594(12) 1 d PDU B 2
C62A C -0.1856(11) 0.6076(6) 0.5838(9) 0.090(4) Uani 0.594(12) 1 d PDU B 2
H62A H -0.2039 0.6468 0.5902 0.107 Uiso 0.594(12) 1 calc PR B 2
C63A C -0.0759(11) 0.5912(4) 0.5772(6) 0.085(3) Uani 0.594(12) 1 d PDU B 2
H63A H -0.0193 0.6200 0.5783 0.102 Uiso 0.594(12) 1 calc PR B 2
C64A C -0.0490(10) 0.5325(5) 0.5692(5) 0.102(3) Uani 0.594(12) 1 d PDU B 2
H64A H 0.0260 0.5234 0.5653 0.123 Uiso 0.594(12) 1 calc PR B 2
C65A C -0.1259(12) 0.4874(6) 0.5666(11) 0.133(5) Uani 0.594(12) 1 d PDU B 2
H65A H -0.1083 0.4478 0.5624 0.159 Uiso 0.594(12) 1 calc PR B 2
C66A C -0.2337(13) 0.5085(6) 0.5710(17) 0.080(4) Uani 0.594(12) 1 d PDU B 2
H66A H -0.2920 0.4801 0.5668 0.096 Uiso 0.594(12) 1 calc PR B 2
C67A C -0.3753(12) 0.5833(7) 0.5844(7) 0.139(5) Uani 0.594(12) 1 d PDU B 2
H67D H -0.3733 0.6254 0.5907 0.209 Uiso 0.594(12) 1 calc PR B 2
H67E H -0.3943 0.5651 0.6274 0.209 Uiso 0.594(12) 1 calc PR B 2
H67F H -0.4340 0.5731 0.5379 0.209 Uiso 0.594(12) 1 calc PR B 2

loop_
_atom_site_aniso_label
_atom_site_aniso_U_11
_atom_site_aniso_U_22
_atom_site_aniso_U_33
_atom_site_aniso_U_23
_atom_site_aniso_U_13
_atom_site_aniso_U_12
Zr1 0.03104(14) 0.03556(14) 0.03426(14) -0.00168(10) 0.01237(10) -0.00054(11)
B1 0.0272(15) 0.0359(15) 0.0334(14) -0.0014(12) 0.0110(12) 0.0005(12)
C1 0.0365(16) 0.0385(14) 0.0369(14) -0.0034(11) 0.0121(11) -0.0035(12)
C2 0.0377(16) 0.0404(14) 0.0290(12) -0.0040(11) 0.0132(11) -0.0055(12)
C3 0.0321(14) 0.0373(14) 0.0343(13) -0.0018(11) 0.0133(11) -0.0019(12)
C4 0.0295(14) 0.0353(13) 0.0332(13) -0.0035(10) 0.0096(10) 0.0004(11)
C5 0.0373(16) 0.0584(18) 0.0367(14) -0.0038(13) 0.0057(12) 0.0004(14)
C6 0.0365(18) 0.095(3) 0.0552(19) -0.0122(18) 0.0041(14) -0.0031(18)
C7 0.080(3) 0.070(2) 0.0462(18) 0.0096(16) 0.0018(17) 0.007(2)
C8 0.052(2) 0.085(2) 0.0391(16) -0.0144(16) 0.0052(14) 0.0030(18)
C11 0.0454(19) 0.057(2) 0.080(2) 0.0124(18) 0.0105(17) -0.0162(16)
C12 0.090(3) 0.0487(19) 0.0540(19) -0.0113(15) 0.025(2) -0.0307(19)
C13 0.065(2) 0.0326(16) 0.105(3) -0.0005(17) 0.046(2) -0.0043(15)
C14 0.056(2) 0.0442(17) 0.0599(19) 0.0122(14) 0.0092(16) -0.0120(15)
C15 0.067(2) 0.0489(18) 0.062(2) 0.0068(15) 0.0377(18) -0.0082(16)
C16 0.0378(17) 0.0570(19) 0.0558(18) -0.0071(15) 0.0171(14) 0.0081(14)
C17 0.0494(19) 0.0526(18) 0.0445(16) -0.0026(13) 0.0102(14) 0.0189(15)
C18 0.061(2) 0.0360(15) 0.073(2) -0.0072(14) 0.0359(17) 0.0046(14)
C19 0.0435(18) 0.0574(19) 0.060(2) -0.0242(16) 0.0064(15) 0.0133(15)
C20 0.053(2) 0.064(2) 0.0444(16) -0.0040(14) 0.0203(14) 0.0176(16)
C21 0.0274(13) 0.0373(14) 0.0360(13) -0.0027(11) 0.0111(10) 0.0000(11)
C22 0.0363(15) 0.0367(14) 0.0389(14) -0.0030(12) 0.0101(11) -0.0016(12)
C23 0.0496(18) 0.0457(16) 0.0385(15) 0.0057(12) 0.0133(13) -0.0029(14)
C24 0.0499(18) 0.0617(19) 0.0326(14) -0.0039(13) 0.0112(13) -0.0045(15)
C25 0.0412(16) 0.0506(17) 0.0401(15) -0.0116(13) 0.0119(12) -0.0071(13)
C26 0.0407(16) 0.0386(15) 0.0408(15) -0.0038(11) 0.0135(12) -0.0058(12)
C31 0.0328(14) 0.0384(14) 0.0361(14) -0.0025(11) 0.0135(11) -0.0059(11)
F32 0.0412(9) 0.0534(10) 0.0387(8) 0.0029(7) 0.0092(7) 0.0054(8)
C32 0.0341(15) 0.0437(15) 0.0379(14) -0.0018(12) 0.0163(12) -0.0041(12)
F33 0.0598(12) 0.0747(12) 0.0369(9) -0.0037(8) -0.0009(8) -0.0058(10)
C33 0.0437(17) 0.0526(18) 0.0374(15) -0.0005(13) 0.0084(12) -0.0109(14)
F34 0.0850(15) 0.0726(13) 0.0457(10) -0.0235(9) 0.0237(10) -0.0138(11)
C34 0.060(2) 0.0505(17) 0.0399(16) -0.0145(13) 0.0204(14) -0.0164(15)
F35 0.0702(13) 0.0620(12) 0.0705(12) -0.0192(9) 0.0323(10) 0.0094(10)
C35 0.0511(19) 0.0439(16) 0.0552(18) -0.0096(13) 0.0266(15) -0.0028(14)
F36 0.0398(10) 0.0596(10) 0.0527(10) -0.0052(8) 0.0133(8) 0.0108(8)
C36 0.0387(16) 0.0446(15) 0.0411(15) -0.0030(12) 0.0125(12) -0.0019(13)
C41 0.0321(14) 0.0374(14) 0.0282(12) 0.0008(10) 0.0054(10) -0.0024(11)
F42 0.0440(10) 0.0426(9) 0.0666(11) 0.0048(8) 0.0248(8) 0.0077(7)
C42 0.0369(15) 0.0402(15) 0.0361(14) 0.0013(11) 0.0095(11) -0.0003(12)
F43 0.0789(14) 0.0384(9) 0.0708(12) 0.0094(8) 0.0283(10) 0.0090(9)
C43 0.0565(19) 0.0346(15) 0.0411(15) 0.0020(12) 0.0132(13) 0.0029(13)
F44 0.0748(13) 0.0478(10) 0.0711(12) 0.0109(9) 0.0218(10) -0.0180(9)
C44 0.0556(19) 0.0414(16) 0.0418(15) 0.0055(12) 0.0131(14) -0.0132(14)
F45 0.0412(10) 0.0713(12) 0.0690(11) 0.0121(9) 0.0219(9) -0.0113(9)
C45 0.0346(15) 0.0522(17) 0.0386(14) 0.0051(12) 0.0095(12) -0.0092(13)
F46 0.0339(9) 0.0502(10) 0.0572(10) 0.0038(8) 0.0182(7) 0.0024(7)
C46 0.0331(14) 0.0411(15) 0.0351(13) 0.0012(11) 0.0072(11) 0.0017(12)
C51 0.0270(13) 0.0368(13) 0.0350(13) 0.0006(11) 0.0126(10) -0.0005(11)
F52 0.0488(10) 0.0391(9) 0.0395(8) 0.0004(6) 0.0046(7) -0.0078(7)
C52 0.0346(14) 0.0365(14) 0.0371(14) 0.0001(11) 0.0145(11) -0.0004(11)
F53 0.0487(10) 0.0626(11) 0.0396(9) -0.0030(8) -0.0021(7) -0.0090(8)
C53 0.0359(15) 0.0504(17) 0.0335(13) -0.0026(12) 0.0074(11) -0.0042(13)
F54 0.0634(13) 0.0672(12) 0.0531(10) 0.0152(9) -0.0069(9) 0.0125(10)
C54 0.0380(16) 0.0523(17) 0.0399(15) 0.0092(13) 0.0065(12) 0.0094(13)
F55 0.0719(13) 0.0388(9) 0.0691(12) 0.0114(8) 0.0094(10) 0.0078(9)
C55 0.0428(17) 0.0367(15) 0.0502(16) 0.0054(12) 0.0131(13) 0.0055(13)
F56 0.0465(10) 0.0369(8) 0.0562(10) -0.0023(7) 0.0054(8) -0.0051(7)
C56 0.0297(14) 0.0370(14) 0.0431(15) -0.0036(12) 0.0078(11) -0.0028(11)
C71 0.078(5) 0.061(5) 0.074(5) 0.016(4) 0.033(4) -0.003(4)
C72 0.062(5) 0.057(5) 0.066(5) 0.014(4) 0.023(4) 0.005(4)
C73 0.079(7) 0.059(4) 0.064(6) 0.009(4) 0.032(5) -0.001(5)
C74 0.080(7) 0.096(7) 0.070(5) 0.008(5) 0.036(5) -0.001(5)
C75 0.079(6) 0.097(8) 0.105(6) 0.022(6) 0.039(5) 0.007(6)
C76 0.082(7) 0.075(6) 0.092(6) 0.021(4) 0.042(5) 0.017(5)
C77 0.112(7) 0.086(5) 0.096(6) 0.002(4) 0.020(5) -0.012(5)
C71A 0.085(8) 0.075(9) 0.084(8) 0.013(6) 0.029(7) -0.018(7)
C72A 0.053(6) 0.053(7) 0.051(7) 0.017(5) 0.003(5) -0.002(5)
C73A 0.061(7) 0.056(5) 0.051(6) 0.022(4) 0.023(5) 0.023(5)
C74A 0.064(7) 0.048(5) 0.079(6) 0.015(5) 0.012(5) 0.016(5)
C75A 0.058(6) 0.060(7) 0.084(7) 0.006(6) 0.033(5) 0.010(5)
C76A 0.079(9) 0.078(8) 0.089(8) 0.004(6) 0.035(7) 0.009(7)
C77A 0.156(11) 0.158(11) 0.146(11) 0.032(8) 0.042(8) -0.036(9)
C61 0.083(8) 0.083(7) 0.073(7) 0.020(5) 0.029(7) 0.024(6)
C62 0.107(8) 0.050(5) 0.062(5) 0.005(4) 0.019(6) 0.000(6)
C63 0.095(9) 0.105(8) 0.064(6) 0.014(6) 0.014(7) -0.021(7)
C64 0.122(8) 0.114(9) 0.087(7) 0.012(8) 0.010(6) 0.004(8)
C65 0.083(7) 0.095(8) 0.059(6) 0.015(6) 0.016(5) 0.008(6)
C66 0.103(9) 0.065(8) 0.063(9) 0.013(6) 0.030(8) -0.002(6)
C67 0.128(10) 0.151(11) 0.145(10) 0.023(8) 0.035(8) 0.000(8)
C61A 0.092(7) 0.086(6) 0.054(4) 0.011(4) 0.006(5) 0.011(5)
C62A 0.101(8) 0.097(6) 0.058(5) 0.012(4) 0.001(7) -0.012(6)
C63A 0.108(6) 0.080(6) 0.064(4) -0.001(5) 0.016(4) -0.019(5)
C64A 0.105(6) 0.131(7) 0.074(4) -0.008(5) 0.030(4) -0.009(6)
C65A 0.151(8) 0.147(8) 0.101(7) -0.003(7) 0.036(6) -0.038(7)
C66A 0.102(7) 0.069(6) 0.065(7) 0.007(5) 0.015(6) 0.003(5)
C67A 0.132(8) 0.143(8) 0.125(7) -0.002(6) 0.007(6) 0.035(7)

loop_
_atom_type_symbol
_atom_type_description
_atom_type_scat_dispersion_real
_atom_type_scat_dispersion_imag
_atom_type_scat_source
C C 0.0033 0.0016 'International Tables Vol C Tables 4.2.6.8 and 6.1.1.4'
H H 0.0000 0.0000 'International Tables Vol C Tables 4.2.6.8 and 6.1.1.4'
B B 0.0013 0.0007 'International Tables Vol C Tables 4.2.6.8 and 6.1.1.4'
F F 0.0171 0.0103 'International Tables Vol C Tables 4.2.6.8 and 6.1.1.4'
Zr Zr -2.9673 0.5597 'International Tables Vol C Tables 4.2.6.8 and 6.1.1.4'

loop_
_geom_angle_atom_site_label_1
_geom_angle_atom_site_label_2
_geom_angle_atom_site_label_3
_geom_angle
C1 Zr1 C2 31.11(9)
C1 Zr1 C16 99.62(10)
C2 Zr1 C16 125.23(10)
C1 Zr1 C11 90.85(11)
C2 Zr1 C11 110.67(11)
C16 Zr1 C11 80.42(12)
C1 Zr1 C20 128.49(10)
C2 Zr1 C20 143.21(10)
C16 Zr1 C20 32.60(10)
C11 Zr1 C20 95.17(12)
C1 Zr1 C17 75.10(10)
C2 Zr1 C17 94.63(10)
C16 Zr1 C17 32.37(10)
C11 Zr1 C17 101.57(12)
C20 Zr1 C17 53.55(10)
C1 Zr1 C14 127.28(10)
C2 Zr1 C14 120.76(11)
C16 Zr1 C14 108.76(11)
C11 Zr1 C14 53.24(11)
C20 Zr1 C14 95.54(11)
C17 Zr1 C14 141.02(11)
C1 Zr1 C15 123.18(10)
C2 Zr1 C15 137.21(10)
C16 Zr1 C15 79.60(11)
C11 Zr1 C15 32.49(11)
C20 Zr1 C15 77.33(11)
C17 Zr1 C15 110.60(11)
C14 Zr1 C15 31.74(11)
C1 Zr1 C18 86.28(10)
C2 Zr1 C18 90.00(10)
C16 Zr1 C18 53.69(11)
C11 Zr1 C18 132.59(12)
C20 Zr1 C18 53.35(11)
C17 Zr1 C18 32.40(10)
C14 Zr1 C18 146.10(11)
C15 Zr1 C18 129.51(11)
C1 Zr1 C13 96.42(11)
C2 Zr1 C13 89.45(10)
C16 Zr1 C13 130.94(11)
C11 Zr1 C13 53.19(12)
C20 Zr1 C13 127.32(12)
C17 Zr1 C13 153.84(12)
C14 Zr1 C13 32.40(11)
C15 Zr1 C13 53.16(11)
C18 Zr1 C13 173.75(12)
C1 Zr1 C12 75.75(10)
C2 Zr1 C12 84.24(10)
C16 Zr1 C12 110.53(12)
C11 Zr1 C12 31.98(12)
C20 Zr1 C12 126.63(12)
C17 Zr1 C12 122.80(12)
C14 Zr1 C12 53.11(11)
C15 Zr1 C12 53.14(11)
C18 Zr1 C12 154.05(12)
C13 Zr1 C12 31.95(12)
C1 Zr1 C19 118.38(10)
C2 Zr1 C19 116.43(10)
C16 Zr1 C19 53.50(10)
C11 Zr1 C19 127.14(12)
C20 Zr1 C19 31.99(11)
C17 Zr1 C19 53.34(10)
C14 Zr1 C19 114.25(11)
C15 Zr1 C19 106.35(11)
C18 Zr1 C19 32.12(10)
C13 Zr1 C19 144.56(12)
C12 Zr1 C19 158.44(12)
C1 Zr1 C3 61.06(9)
C2 Zr1 C3 29.95(8)
C16 Zr1 C3 145.24(10)
C11 Zr1 C3 125.08(11)
C20 Zr1 C3 139.63(10)
C17 Zr1 C3 113.21(10)
C14 Zr1 C3 105.77(10)
C15 Zr1 C3 134.93(10)
C18 Zr1 C3 94.25(9)
C13 Zr1 C3 82.21(10)
C12 Zr1 C3 93.25(11)
C19 Zr1 C3 107.76(10)
C1 Zr1 C22 120.21(9)
C2 Zr1 C22 89.39(8)
C16 Zr1 C22 124.56(9)
C11 Zr1 C22 130.67(10)
C20 Zr1 C22 93.15(9)
C17 Zr1 C22 121.89(9)
C14 Zr1 C22 77.60(9)
C15 Zr1 C22 104.35(10)
C18 Zr1 C22 89.85(10)
C13 Zr1 C22 83.92(11)
C12 Zr1 C22 115.30(11)
C19 Zr1 C22 73.26(9)
C3 Zr1 C22 59.81(8)
C51 B1 C41 111.0(2)
C51 B1 C31 113.1(2)
C41 B1 C31 102.74(19)
C51 B1 C4 106.49(19)
C41 B1 C4 114.2(2)
C31 B1 C4 109.4(2)
C2 C1 C5 133.8(3)
C2 C1 Zr1 77.69(16)
C5 C1 Zr1 148.5(2)
C1 C2 C3 158.2(3)
C1 C2 Zr1 71.20(16)
C3 C2 Zr1 87.02(16)
C2 C3 C4 123.2(2)
C2 C3 Zr1 63.03(14)
C4 C3 Zr1 106.41(15)
C3 C4 C21 108.5(2)
C3 C4 B1 115.8(2)
C21 C4 B1 113.5(2)
C1 C5 C7 109.0(2)
C1 C5 C6 112.1(2)
C7 C5 C6 110.4(3)
C1 C5 C8 107.8(2)
C7 C5 C8 108.9(3)
C6 C5 C8 108.6(3)
C12 C11 C15 108.2(3)
C12 C11 Zr1 75.34(19)
C15 C11 Zr1 74.60(18)
C11 C12 C13 108.2(3)
C11 C12 Zr1 72.68(19)
C13 C12 Zr1 74.00(18)
C12 C13 C14 107.4(3)
C12 C13 Zr1 74.05(19)
C14 C13 Zr1 73.29(18)
C15 C14 C13 108.4(3)
C15 C14 Zr1 74.20(18)
C13 C14 Zr1 74.31(18)
C14 C15 C11 107.8(3)
C14 C15 Zr1 74.06(18)
C11 C15 Zr1 72.92(17)
C17 C16 C20 108.0(3)
C17 C16 Zr1 74.98(17)
C20 C16 Zr1 74.47(17)
C16 C17 C18 107.9(3)
C16 C17 Zr1 72.65(17)
C18 C17 Zr1 74.29(17)
C19 C18 C17 107.8(3)
C19 C18 Zr1 74.46(17)
C17 C18 Zr1 73.31(17)
C20 C19 C18 108.0(3)
C20 C19 Zr1 72.59(17)
C18 C19 Zr1 73.42(16)
C19 C20 C16 108.3(3)
C19 C20 Zr1 75.42(17)
C16 C20 Zr1 72.93(16)
C22 C21 C26 117.0(2)
C22 C21 C4 121.5(2)
C26 C21 C4 121.5(2)
C21 C22 C23 121.5(3)
C21 C22 Zr1 95.72(16)
C23 C22 Zr1 113.67(19)
C24 C23 C22 120.3(3)
C23 C24 C25 118.6(3)
C26 C25 C24 121.4(3)
C25 C26 C21 121.1(3)
C36 C31 C32 113.1(2)
C36 C31 B1 128.7(2)
C32 C31 B1 118.1(2)
F32 C32 C33 115.9(2)
F32 C32 C31 119.9(2)
C33 C32 C31 124.2(3)
F33 C33 C34 119.8(3)
F33 C33 C32 120.5(3)
C34 C33 C32 119.7(3)
F34 C34 C33 120.1(3)
F34 C34 C35 120.6(3)
C33 C34 C35 119.3(3)
F35 C35 C34 120.3(3)
F35 C35 C36 120.5(3)
C34 C35 C36 119.2(3)
F36 C36 C31 121.0(2)
F36 C36 C35 114.5(3)
C31 C36 C35 124.5(3)
C42 C41 C46 111.8(2)
C42 C41 B1 129.7(2)
C46 C41 B1 118.5(2)
F42 C42 C43 113.9(2)
F42 C42 C41 121.5(2)
C43 C42 C41 124.6(3)
F43 C43 C44 120.0(3)
F43 C43 C42 120.2(3)
C44 C43 C42 119.8(3)
F44 C44 C45 120.6(3)
F44 C44 C43 120.6(3)
C45 C44 C43 118.7(3)
F45 C45 C44 120.1(3)
F45 C45 C46 120.6(3)
C44 C45 C46 119.3(3)
F46 C46 C45 115.5(2)
F46 C46 C41 118.7(2)
C45 C46 C41 125.8(3)
C56 C51 C52 112.2(2)
C56 C51 B1 121.8(2)
C52 C51 B1 125.7(2)
F52 C52 C53 114.6(2)
F52 C52 C51 121.2(2)
C53 C52 C51 124.2(2)
F53 C53 C54 119.4(2)
F53 C53 C52 120.1(2)
C54 C53 C52 120.4(3)
F54 C54 C53 120.5(3)
F54 C54 C55 121.2(3)
C53 C54 C55 118.3(2)
F55 C55 C54 119.9(2)
F55 C55 C56 121.1(3)
C54 C55 C56 119.0(3)
F56 C56 C55 115.0(2)
F56 C56 C51 119.3(2)
C55 C56 C51 125.7(2)
C72 C71 C76 117.8(9)
C72 C71 C77 117.2(9)
C76 C71 C77 124.9(10)
C71 C72 C73 120.2(9)
C74 C73 C72 120.1(9)
C75 C74 C73 120.0(9)
C76 C75 C74 119.5(11)
C75 C76 C71 122.2(11)
C72A C71A C76A 119.1(12)
C72A C71A C77A 118.0(15)
C76A C71A C77A 122.9(15)
C71A C72A C73A 121.5(11)
C74A C73A C72A 118.6(11)
C75A C74A C73A 118.7(12)
C74A C75A C76A 122.5(14)
C75A C76A C71A 119.1(14)
C66 C61 C67 117.3(14)
C66 C61 C62 120.8(13)
C67 C61 C62 121.5(14)
C63 C62 C61 118.6(13)
C64 C63 C62 118.0(16)
C63 C64 C65 123.4(16)
C66 C65 C64 116.6(14)
C61 C66 C65 122.3(15)
C66A C61A C62A 118.2(11)
C66A C61A C67A 127.7(12)
C62A C61A C67A 114.0(11)
C61A C62A C63A 117.0(11)
C62A C63A C64A 121.0(10)
C65A C64A C63A 123.7(10)
C64A C65A C66A 110.8(12)
C61A C66A C65A 129.1(13)

loop_
_geom_bond_atom_site_label_1
_geom_bond_atom_site_label_2
_geom_bond_distance
Zr1 C1 2.322(3)
Zr1 C2 2.396(2)
Zr1 C16 2.477(3)
Zr1 C11 2.490(3)
Zr1 C20 2.497(3)
Zr1 C17 2.507(3)
Zr1 C14 2.509(3)
Zr1 C15 2.511(3)
Zr1 C18 2.519(3)
Zr1 C13 2.522(3)
Zr1 C12 2.523(3)
Zr1 C19 2.532(3)
Zr1 C3 2.685(3)
Zr1 C22 2.838(3)
B1 C51 1.660(4)
B1 C41 1.666(4)
B1 C31 1.667(4)
B1 C4 1.691(4)
C1 C2 1.267(4)
C1 C5 1.514(4)
C2 C3 1.342(4)
C3 C4 1.516(3)
C4 C21 1.516(3)
C5 C7 1.523(4)
C5 C6 1.526(4)
C5 C8 1.539(4)
C11 C12 1.381(5)
C11 C15 1.399(5)
C12 C13 1.388(5)
C13 C14 1.404(5)
C14 C15 1.373(5)
C16 C17 1.390(4)
C16 C20 1.396(4)
C17 C18 1.402(4)
C18 C19 1.397(4)
C19 C20 1.386(5)
C21 C22 1.392(4)
C21 C26 1.398(4)
C22 C23 1.395(4)
C23 C24 1.377(4)
C24 C25 1.382(4)
C25 C26 1.375(4)
C31 C36 1.384(4)
C31 C32 1.393(4)
F32 C32 1.348(3)
C32 C33 1.379(4)
F33 C33 1.348(3)
C33 C34 1.366(4)
F34 C34 1.351(3)
C34 C35 1.370(4)
F35 C35 1.341(3)
C35 C36 1.387(4)
F36 C36 1.352(3)
C41 C42 1.387(4)
C41 C46 1.388(4)
F42 C42 1.360(3)
C42 C43 1.386(4)
F43 C43 1.342(3)
C43 C44 1.368(4)
F44 C44 1.341(3)
C44 C45 1.363(4)
F45 C45 1.348(3)
C45 C46 1.374(4)
F46 C46 1.360(3)
C51 C56 1.380(4)
C51 C52 1.388(3)
F52 C52 1.351(3)
C52 C53 1.377(4)
F53 C53 1.352(3)
C53 C54 1.367(4)
F54 C54 1.340(3)
C54 C55 1.370(4)
F55 C55 1.346(3)
C55 C56 1.377(4)
F56 C56 1.359(3)
C71 C72 1.379(10)
C71 C76 1.380(11)
C71 C77 1.472(10)
C72 C73 1.384(9)
C73 C74 1.374(10)
C74 C75 1.364(11)
C75 C76 1.361(11)
C71A C72A 1.369(12)
C71A C76A 1.379(15)
C71A C77A 1.467(14)
C72A C73A 1.392(11)
C73A C74A 1.386(11)
C74A C75A 1.364(12)
C75A C76A 1.364(12)
C61 C66 1.349(13)
C61 C67 1.368(15)
C61 C62 1.403(12)
C62 C63 1.402(13)
C63 C64 1.384(13)
C64 C65 1.385(13)
C65 C66 1.381(13)
C61A C66A 1.346(11)
C61A C62A 1.379(11)
C61A C67A 1.402(12)
C62A C63A 1.398(11)
C63A C64A 1.399(11)
C64A C65A 1.373(11)
C65A C66A 1.396(11)

loop_
_geom_torsion_atom_site_label_1
_geom_torsion_atom_site_label_2
_geom_torsion_atom_site_label_3
_geom_torsion_atom_site_label_4
_geom_torsion
C16 Zr1 C1 C2 148.37(17)
C11 Zr1 C1 C2 -131.20(18)
C20 Zr1 C1 C2 131.50(18)
C17 Zr1 C1 C2 127.05(19)
C14 Zr1 C1 C2 -89.0(2)
C15 Zr1 C1 C2 -127.83(18)
C18 Zr1 C1 C2 96.17(18)
C13 Zr1 C1 C2 -78.17(18)
C12 Zr1 C1 C2 -102.73(19)
C19 Zr1 C1 C2 94.83(19)
C3 Zr1 C1 C2 -0.76(16)
C22 Zr1 C1 C2 8.5(2)
C2 Zr1 C1 C5 -179.1(5)
C16 Zr1 C1 C5 -30.7(4)
C11 Zr1 C1 C5 49.7(4)
C20 Zr1 C1 C5 -47.6(4)
C17 Zr1 C1 C5 -52.1(4)
C14 Zr1 C1 C5 91.9(4)
C15 Zr1 C1 C5 53.1(4)
C18 Zr1 C1 C5 -82.9(4)
C13 Zr1 C1 C5 102.7(4)
C12 Zr1 C1 C5 78.2(4)
C19 Zr1 C1 C5 -84.3(4)
C3 Zr1 C1 C5 -179.9(4)
C22 Zr1 C1 C5 -170.6(3)
C5 C1 C2 C3 -177.0(6)
Zr1 C1 C2 C3 3.6(7)
C5 C1 C2 Zr1 179.4(3)
C16 Zr1 C2 C1 -39.3(2)
C11 Zr1 C2 C1 53.5(2)
C20 Zr1 C2 C1 -78.2(2)
C17 Zr1 C2 C1 -50.70(18)
C14 Zr1 C2 C1 112.20(18)
C15 Zr1 C2 C1 76.7(2)
C18 Zr1 C2 C1 -82.80(18)
C13 Zr1 C2 C1 103.43(19)
C12 Zr1 C2 C1 71.85(19)
C19 Zr1 C2 C1 -101.74(18)
C3 Zr1 C2 C1 178.7(3)
C22 Zr1 C2 C1 -172.65(17)
C1 Zr1 C2 C3 -178.7(3)
C16 Zr1 C2 C3 142.07(17)
C11 Zr1 C2 C3 -125.14(18)
C20 Zr1 C2 C3 103.1(2)
C17 Zr1 C2 C3 130.64(18)
C14 Zr1 C2 C3 -66.46(19)
C15 Zr1 C2 C3 -102.0(2)
C18 Zr1 C2 C3 98.54(18)
C13 Zr1 C2 C3 -75.23(18)
C12 Zr1 C2 C3 -106.81(19)
C19 Zr1 C2 C3 79.60(19)
C22 Zr1 C2 C3 8.69(17)
C1 C2 C3 C4 -96.0(8)
Zr1 C2 C3 C4 -92.6(2)
C1 C2 C3 Zr1 -3.4(7)
C1 Zr1 C3 C2 0.79(16)
C16 Zr1 C3 C2 -61.7(2)
C11 Zr1 C3 C2 69.2(2)
C20 Zr1 C3 C2 -115.80(19)
C17 Zr1 C3 C2 -55.38(19)
C14 Zr1 C3 C2 125.05(18)
C15 Zr1 C3 C2 110.2(2)
C18 Zr1 C3 C2 -82.59(18)
C13 Zr1 C3 C2 102.59(19)
C12 Zr1 C3 C2 72.55(18)
C19 Zr1 C3 C2 -112.36(17)
C22 Zr1 C3 C2 -169.93(19)
C1 Zr1 C3 C4 120.18(19)
C2 Zr1 C3 C4 119.4(3)
C16 Zr1 C3 C4 57.7(2)
C11 Zr1 C3 C4 -171.39(17)
C20 Zr1 C3 C4 3.6(2)
C17 Zr1 C3 C4 64.01(18)
C14 Zr1 C3 C4 -115.56(17)
C15 Zr1 C3 C4 -130.45(18)
C18 Zr1 C3 C4 36.80(18)
C13 Zr1 C3 C4 -138.02(19)
C12 Zr1 C3 C4 -168.07(18)
C19 Zr1 C3 C4 7.03(19)
C22 Zr1 C3 C4 -50.54(16)
C2 C3 C4 C21 110.0(3)
Zr1 C3 C4 C21 41.9(2)
C2 C3 C4 B1 -121.0(3)
Zr1 C3 C4 B1 170.84(16)
C51 B1 C4 C3 -99.3(2)
C41 B1 C4 C3 137.8(2)
C31 B1 C4 C3 23.3(3)
C51 B1 C4 C21 27.1(3)
C41 B1 C4 C21 -95.7(2)
C31 B1 C4 C21 149.7(2)
C2 C1 C5 C7 -74.9(4)
Zr1 C1 C5 C7 103.9(4)
C2 C1 C5 C6 162.6(3)
Zr1 C1 C5 C6 -18.6(5)
C2 C1 C5 C8 43.1(4)
Zr1 C1 C5 C8 -138.1(3)
C1 Zr1 C11 C12 60.8(2)
C2 Zr1 C11 C12 36.2(2)
C16 Zr1 C11 C12 160.4(2)
C20 Zr1 C11 C12 -170.5(2)
C17 Zr1 C11 C12 135.7(2)
C14 Zr1 C11 C12 -77.4(2)
C15 Zr1 C11 C12 -114.0(3)
C18 Zr1 C11 C12 146.5(2)
C13 Zr1 C11 C12 -36.6(2)
C19 Zr1 C11 C12 -171.8(2)
C3 Zr1 C11 C12 6.3(3)
C22 Zr1 C11 C12 -71.8(3)
C1 Zr1 C11 C15 174.7(2)
C2 Zr1 C11 C15 150.2(2)
C16 Zr1 C11 C15 -85.6(2)
C20 Zr1 C11 C15 -56.5(2)
C17 Zr1 C11 C15 -110.3(2)
C14 Zr1 C11 C15 36.6(2)
C18 Zr1 C11 C15 -99.5(2)
C13 Zr1 C11 C15 77.4(2)
C12 Zr1 C11 C15 114.0(3)
C19 Zr1 C11 C15 -57.9(3)
C3 Zr1 C11 C15 120.3(2)
C22 Zr1 C11 C15 42.2(3)
C15 C11 C12 C13 -2.0(4)
Zr1 C11 C12 C13 66.0(2)
C15 C11 C12 Zr1 -68.0(2)
C1 Zr1 C12 C11 -115.8(2)
C2 Zr1 C12 C11 -146.2(2)
C16 Zr1 C12 C11 -20.7(2)
C20 Zr1 C12 C11 11.9(3)
C17 Zr1 C12 C11 -54.4(2)
C14 Zr1 C12 C11 77.8(2)
C15 Zr1 C12 C11 37.8(2)
C18 Zr1 C12 C11 -68.2(3)
C13 Zr1 C12 C11 115.5(3)
C19 Zr1 C12 C11 18.0(5)
C3 Zr1 C12 C11 -174.9(2)
C22 Zr1 C12 C11 127.2(2)
C1 Zr1 C12 C13 128.7(2)
C2 Zr1 C12 C13 98.3(2)
C16 Zr1 C12 C13 -136.2(2)
C11 Zr1 C12 C13 -115.5(3)
C20 Zr1 C12 C13 -103.6(2)
C17 Zr1 C12 C13 -169.9(2)
C14 Zr1 C12 C13 -37.7(2)
C15 Zr1 C12 C13 -77.7(2)
C18 Zr1 C12 C13 176.3(2)
C19 Zr1 C12 C13 -97.5(4)
C3 Zr1 C12 C13 69.6(2)
C22 Zr1 C12 C13 11.7(2)
C11 C12 C13 C14 1.1(4)
Zr1 C12 C13 C14 66.3(2)
C11 C12 C13 Zr1 -65.1(2)
C1 Zr1 C13 C12 -49.6(2)
C2 Zr1 C13 C12 -80.0(2)
C16 Zr1 C13 C12 59.1(3)
C11 Zr1 C13 C12 36.7(2)
C20 Zr1 C13 C12 101.3(2)
C17 Zr1 C13 C12 19.4(4)
C14 Zr1 C13 C12 114.2(3)
C15 Zr1 C13 C12 77.6(2)
C18 Zr1 C13 C12 -164.9(9)
C19 Zr1 C13 C12 141.1(2)
C3 Zr1 C13 C12 -109.1(2)
C22 Zr1 C13 C12 -169.4(2)
C1 Zr1 C13 C14 -163.8(2)
C2 Zr1 C13 C14 165.8(2)
C16 Zr1 C13 C14 -55.1(3)
C11 Zr1 C13 C14 -77.5(2)
C20 Zr1 C13 C14 -12.9(3)
C17 Zr1 C13 C14 -94.7(3)
C15 Zr1 C13 C14 -36.62(19)
C18 Zr1 C13 C14 80.9(10)
C12 Zr1 C13 C14 -114.2(3)
C19 Zr1 C13 C14 26.9(3)
C3 Zr1 C13 C14 136.7(2)
C22 Zr1 C13 C14 76.4(2)
C12 C13 C14 C15 0.2(4)
Zr1 C13 C14 C15 67.0(2)
C12 C13 C14 Zr1 -66.8(2)
C1 Zr1 C14 C15 -94.4(2)
C2 Zr1 C14 C15 -131.4(2)
C16 Zr1 C14 C15 24.3(2)
C11 Zr1 C14 C15 -37.5(2)
C20 Zr1 C14 C15 54.9(2)
C17 Zr1 C14 C15 20.9(3)
C18 Zr1 C14 C15 76.3(3)
C13 Zr1 C14 C15 -114.8(3)
C12 Zr1 C14 C15 -77.7(2)
C19 Zr1 C14 C15 81.9(2)
C3 Zr1 C14 C15 -159.78(19)
C22 Zr1 C14 C15 146.9(2)
C1 Zr1 C14 C13 20.4(3)
C2 Zr1 C14 C13 -16.5(2)
C16 Zr1 C14 C13 139.1(2)
C11 Zr1 C14 C13 77.4(2)
C20 Zr1 C14 C13 169.7(2)
C17 Zr1 C14 C13 135.7(2)
C15 Zr1 C14 C13 114.8(3)
C18 Zr1 C14 C13 -168.9(2)
C12 Zr1 C14 C13 37.1(2)
C19 Zr1 C14 C13 -163.3(2)
C3 Zr1 C14 C13 -44.9(2)
C22 Zr1 C14 C13 -98.3(2)
C13 C14 C15 C11 -1.4(4)
Zr1 C14 C15 C11 65.6(2)
C13 C14 C15 Zr1 -67.0(2)
C12 C11 C15 C14 2.1(4)
Zr1 C11 C15 C14 -66.4(2)
C12 C11 C15 Zr1 68.5(2)
C1 Zr1 C15 C14 108.6(2)
C2 Zr1 C15 C14 71.7(3)
C16 Zr1 C15 C14 -156.7(2)
C11 Zr1 C15 C14 114.9(3)
C20 Zr1 C15 C14 -123.5(2)
C17 Zr1 C15 C14 -166.16(19)
C18 Zr1 C15 C14 -135.4(2)
C13 Zr1 C15 C14 37.4(2)
C12 Zr1 C15 C14 77.6(2)
C19 Zr1 C15 C14 -109.8(2)
C3 Zr1 C15 C14 28.0(3)
C22 Zr1 C15 C14 -33.4(2)
C1 Zr1 C15 C11 -6.3(3)
C2 Zr1 C15 C11 -43.2(3)
C16 Zr1 C15 C11 88.5(2)
C20 Zr1 C15 C11 121.7(2)
C17 Zr1 C15 C11 79.0(2)
C14 Zr1 C15 C11 -114.9(3)
C18 Zr1 C15 C11 109.7(2)
C13 Zr1 C15 C11 -77.4(2)
C12 Zr1 C15 C11 -37.2(2)
C19 Zr1 C15 C11 135.3(2)
C3 Zr1 C15 C11 -86.8(2)
C22 Zr1 C15 C11 -148.3(2)
C1 Zr1 C16 C17 -41.0(2)
C2 Zr1 C16 C17 -21.7(2)
C11 Zr1 C16 C17 -130.3(2)
C20 Zr1 C16 C17 114.0(3)
C14 Zr1 C16 C17 -175.97(18)
C15 Zr1 C16 C17 -163.3(2)
C18 Zr1 C16 C17 37.08(18)
C13 Zr1 C16 C17 -148.3(2)
C12 Zr1 C16 C17 -119.31(19)
C19 Zr1 C16 C17 77.3(2)
C3 Zr1 C16 C17 10.9(3)
C22 Zr1 C16 C17 96.40(19)
C1 Zr1 C16 C20 -155.1(2)
C2 Zr1 C16 C20 -135.69(19)
C11 Zr1 C16 C20 115.7(2)
C17 Zr1 C16 C20 -114.0(3)
C14 Zr1 C16 C20 70.0(2)
C15 Zr1 C16 C20 82.7(2)
C18 Zr1 C16 C20 -77.0(2)
C13 Zr1 C16 C20 97.7(2)
C12 Zr1 C16 C20 126.7(2)
C19 Zr1 C16 C20 -36.75(19)
C3 Zr1 C16 C20 -103.1(2)
C22 Zr1 C16 C20 -17.6(2)
C20 C16 C17 C18 1.2(3)
Zr1 C16 C17 C18 -66.5(2)
C20 C16 C17 Zr1 67.7(2)
C1 Zr1 C17 C16 138.0(2)
C2 Zr1 C17 C16 162.39(19)
C11 Zr1 C17 C16 50.2(2)
C20 Zr1 C17 C16 -37.71(18)
C14 Zr1 C17 C16 6.1(3)
C15 Zr1 C17 C16 17.6(2)
C18 Zr1 C17 C16 -114.9(3)
C13 Zr1 C17 C16 64.2(3)
C12 Zr1 C17 C16 76.3(2)
C19 Zr1 C17 C16 -77.8(2)
C3 Zr1 C17 C16 -173.26(17)
C22 Zr1 C17 C16 -105.45(19)
C1 Zr1 C17 C18 -107.1(2)
C2 Zr1 C17 C18 -82.66(19)
C16 Zr1 C17 C18 114.9(3)
C11 Zr1 C17 C18 165.12(19)
C20 Zr1 C17 C18 77.2(2)
C14 Zr1 C17 C18 121.0(2)
C15 Zr1 C17 C18 132.56(19)
C13 Zr1 C17 C18 179.1(2)
C12 Zr1 C17 C18 -168.79(18)
C19 Zr1 C17 C18 37.10(18)
C3 Zr1 C17 C18 -58.3(2)
C22 Zr1 C17 C18 9.5(2)
C16 C17 C18 C19 -1.6(3)
Zr1 C17 C18 C19 -67.1(2)
C16 C17 C18 Zr1 65.4(2)
C1 Zr1 C18 C19 -177.8(2)
C2 Zr1 C18 C19 -146.9(2)
C16 Zr1 C18 C19 77.4(2)
C11 Zr1 C18 C19 94.5(2)
C20 Zr1 C18 C19 36.57(18)
C17 Zr1 C18 C19 114.5(3)
C14 Zr1 C18 C19 9.6(3)
C15 Zr1 C18 C19 51.1(2)
C13 Zr1 C18 C19 -62.0(11)
C12 Zr1 C18 C19 136.4(3)
C3 Zr1 C18 C19 -117.19(19)
C22 Zr1 C18 C19 -57.5(2)
C1 Zr1 C18 C17 67.76(19)
C2 Zr1 C18 C17 98.67(19)
C16 Zr1 C18 C17 -37.05(17)
C11 Zr1 C18 C17 -20.0(3)
C20 Zr1 C18 C17 -77.9(2)
C14 Zr1 C18 C17 -104.8(2)
C15 Zr1 C18 C17 -63.3(2)
C13 Zr1 C18 C17 -176.4(10)
C12 Zr1 C18 C17 21.9(3)
C19 Zr1 C18 C17 -114.5(3)
C3 Zr1 C18 C17 128.35(18)
C22 Zr1 C18 C17 -171.95(18)
C17 C18 C19 C20 1.4(3)
Zr1 C18 C19 C20 -64.8(2)
C17 C18 C19 Zr1 66.3(2)
C1 Zr1 C19 C20 118.07(19)
C2 Zr1 C19 C20 153.16(18)
C16 Zr1 C19 C20 37.47(18)
C11 Zr1 C19 C20 2.6(2)
C17 Zr1 C19 C20 78.1(2)
C14 Zr1 C19 C20 -58.6(2)
C15 Zr1 C19 C20 -25.7(2)
C18 Zr1 C19 C20 115.5(3)
C13 Zr1 C19 C20 -74.0(3)
C12 Zr1 C19 C20 -9.2(4)
C3 Zr1 C19 C20 -175.79(18)
C22 Zr1 C19 C20 -126.2(2)
C1 Zr1 C19 C18 2.5(2)
C2 Zr1 C19 C18 37.6(2)
C16 Zr1 C19 C18 -78.1(2)
C11 Zr1 C19 C18 -113.0(2)
C20 Zr1 C19 C18 -115.5(3)
C17 Zr1 C19 C18 -37.44(18)
C14 Zr1 C19 C18 -174.12(19)
C15 Zr1 C19 C18 -141.2(2)
C13 Zr1 C19 C18 170.5(2)
C12 Zr1 C19 C18 -124.8(3)
C3 Zr1 C19 C18 68.7(2)
C22 Zr1 C19 C18 118.3(2)
C18 C19 C20 C16 -0.7(3)
Zr1 C19 C20 C16 -66.1(2)
C18 C19 C20 Zr1 65.4(2)
C17 C16 C20 C19 -0.3(3)
Zr1 C16 C20 C19 67.7(2)
C17 C16 C20 Zr1 -68.1(2)
C1 Zr1 C20 C19 -82.7(2)
C2 Zr1 C20 C19 -42.5(3)
C16 Zr1 C20 C19 -114.8(3)
C11 Zr1 C20 C19 -177.9(2)
C17 Zr1 C20 C19 -77.4(2)
C14 Zr1 C20 C19 128.58(19)
C15 Zr1 C20 C19 154.7(2)
C18 Zr1 C20 C19 -36.72(19)
C13 Zr1 C20 C19 135.5(2)
C12 Zr1 C20 C19 175.79(19)
C3 Zr1 C20 C19 6.2(3)
C22 Zr1 C20 C19 50.74(19)
C1 Zr1 C20 C16 32.1(3)
C2 Zr1 C20 C16 72.3(3)
C11 Zr1 C20 C16 -63.1(2)
C17 Zr1 C20 C16 37.44(19)
C14 Zr1 C20 C16 -116.6(2)
C15 Zr1 C20 C16 -90.5(2)
C18 Zr1 C20 C16 78.1(2)
C13 Zr1 C20 C16 -109.7(2)
C12 Zr1 C20 C16 -69.4(2)
C19 Zr1 C20 C16 114.8(3)
C3 Zr1 C20 C16 121.0(2)
C22 Zr1 C20 C16 165.5(2)
C3 C4 C21 C22 15.1(3)
B1 C4 C21 C22 -115.1(3)
C3 C4 C21 C26 -164.2(2)
B1 C4 C21 C26 65.6(3)
C26 C21 C22 C23 -0.5(4)
C4 C21 C22 C23 -179.9(3)
C26 C21 C22 Zr1 121.8(2)
C4 C21 C22 Zr1 -57.5(2)
C1 Zr1 C22 C21 43.32(19)
C2 Zr1 C22 C21 47.71(17)
C16 Zr1 C22 C21 -86.17(19)
C11 Zr1 C22 C21 164.85(17)
C20 Zr1 C22 C21 -95.57(18)
C17 Zr1 C22 C21 -47.4(2)
C14 Zr1 C22 C21 169.45(19)
C15 Zr1 C22 C21 -173.29(17)
C18 Zr1 C22 C21 -42.29(17)
C13 Zr1 C22 C21 137.22(18)
C12 Zr1 C22 C21 131.04(17)
C19 Zr1 C22 C21 -70.21(18)
C3 Zr1 C22 C21 52.71(16)
C1 Zr1 C22 C23 171.46(19)
C2 Zr1 C22 C23 175.8(2)
C16 Zr1 C22 C23 42.0(2)
C11 Zr1 C22 C23 -67.0(2)
C20 Zr1 C22 C23 32.6(2)
C17 Zr1 C22 C23 80.8(2)
C14 Zr1 C22 C23 -62.4(2)
C15 Zr1 C22 C23 -45.2(2)
C18 Zr1 C22 C23 85.8(2)
C13 Zr1 C22 C23 -94.6(2)
C12 Zr1 C22 C23 -100.8(2)
C19 Zr1 C22 C23 57.9(2)
C3 Zr1 C22 C23 -179.1(2)
C21 C22 C23 C24 0.5(4)
Zr1 C22 C23 C24 -112.9(3)
C22 C23 C24 C25 -0.5(5)
C23 C24 C25 C26 0.6(5)
C24 C25 C26 C21 -0.6(4)
C22 C21 C26 C25 0.6(4)
C4 C21 C26 C25 179.9(2)
C51 B1 C31 C36 -12.8(4)
C41 B1 C31 C36 107.0(3)
C4 B1 C31 C36 -131.3(3)
C51 B1 C31 C32 171.6(2)
C41 B1 C31 C32 -68.6(3)
C4 B1 C31 C32 53.1(3)
C36 C31 C32 F32 -176.2(2)
B1 C31 C32 F32 0.1(4)
C36 C31 C32 C33 1.9(4)
B1 C31 C32 C33 178.2(2)
F32 C32 C33 F33 -2.2(4)
C31 C32 C33 F33 179.6(2)
F32 C32 C33 C34 177.0(2)
C31 C32 C33 C34 -1.2(4)
F33 C33 C34 F34 -0.4(4)
C32 C33 C34 F34 -179.5(3)
F33 C33 C34 C35 179.4(3)
C32 C33 C34 C35 0.2(4)
F34 C34 C35 F35 -0.4(4)
C33 C34 C35 F35 179.9(3)
F34 C34 C35 C36 179.7(3)
C33 C34 C35 C36 -0.1(4)
C32 C31 C36 F36 176.9(2)
B1 C31 C36 F36 1.1(4)
C32 C31 C36 C35 -1.8(4)
B1 C31 C36 C35 -177.6(3)
F35 C35 C36 F36 2.3(4)
C34 C35 C36 F36 -177.8(3)
F35 C35 C36 C31 -179.0(3)
C34 C35 C36 C31 1.0(5)
C51 B1 C41 C42 -122.8(3)
C31 B1 C41 C42 116.1(3)
C4 B1 C41 C42 -2.3(4)
C51 B1 C41 C46 58.7(3)
C31 B1 C41 C46 -62.5(3)
C4 B1 C41 C46 179.1(2)
C46 C41 C42 F42 178.5(2)
B1 C41 C42 F42 -0.1(4)
C46 C41 C42 C43 -2.8(4)
B1 C41 C42 C43 178.6(2)
F42 C42 C43 F43 -0.7(4)
C41 C42 C43 F43 -179.5(2)
F42 C42 C43 C44 179.3(2)
C41 C42 C43 C44 0.6(4)
F43 C43 C44 F44 1.8(4)
C42 C43 C44 F44 -178.2(2)
F43 C43 C44 C45 -177.9(2)
C42 C43 C44 C45 2.0(4)
F44 C44 C45 F45 -0.8(4)
C43 C44 C45 F45 178.9(2)
F44 C44 C45 C46 178.2(2)
C43 C44 C45 C46 -2.1(4)
F45 C45 C46 F46 0.1(4)
C44 C45 C46 F46 -178.9(2)
F45 C45 C46 C41 178.6(2)
C44 C45 C46 C41 -0.5(4)
C42 C41 C46 F46 -178.9(2)
B1 C41 C46 F46 0.0(3)
C42 C41 C46 C45 2.8(4)
B1 C41 C46 C45 -178.4(2)
C41 B1 C51 C56 -167.2(2)
C31 B1 C51 C56 -52.4(3)
C4 B1 C51 C56 67.9(3)
C41 B1 C51 C52 19.7(3)
C31 B1 C51 C52 134.6(3)
C4 B1 C51 C52 -105.2(3)
C56 C51 C52 F52 -176.9(2)
B1 C51 C52 F52 -3.3(4)
C56 C51 C52 C53 2.9(4)
B1 C51 C52 C53 176.5(2)
F52 C52 C53 F53 -2.6(4)
C51 C52 C53 F53 177.6(2)
F52 C52 C53 C54 179.1(2)
C51 C52 C53 C54 -0.6(4)
F53 C53 C54 F54 0.0(4)
C52 C53 C54 F54 178.2(3)
F53 C53 C54 C55 -179.5(3)
C52 C53 C54 C55 -1.3(4)
F54 C54 C55 F55 0.8(4)
C53 C54 C55 F55 -179.7(3)
F54 C54 C55 C56 -178.9(3)
C53 C54 C55 C56 0.6(4)
F55 C55 C56 F56 2.4(4)
C54 C55 C56 F56 -177.9(2)
F55 C55 C56 C51 -177.6(3)
C54 C55 C56 C51 2.1(4)
C52 C51 C56 F56 176.4(2)
B1 C51 C56 F56 2.5(4)
C52 C51 C56 C55 -3.6(4)
B1 C51 C56 C55 -177.5(3)
C76 C71 C72 C73 3(2)
C77 C71 C72 C73 -175.4(10)
C71 C72 C73 C74 -3.0(16)
C72 C73 C74 C75 2.9(18)
C73 C74 C75 C76 -3(3)
C74 C75 C76 C71 3(3)
C72 C71 C76 C75 -3(3)
C77 C71 C76 C75 175.1(17)
C76A C71A C72A C73A 3(3)
C77A C71A C72A C73A -176.7(16)
C71A C72A C73A C74A -2(2)
C72A C73A C74A C75A -4(3)
C73A C74A C75A C76A 9(4)
C74A C75A C76A C71A -8(4)
C72A C71A C76A C75A 2(4)
C77A C71A C76A C75A -179(2)
C66 C61 C62 C63 3(3)
C67 C61 C62 C63 176(2)
C61 C62 C63 C64 -4(3)
C62 C63 C64 C65 1(4)
C63 C64 C65 C66 4(4)
C67 C61 C66 C65 -172(3)
C62 C61 C66 C65 1(5)
C64 C65 C66 C61 -5(5)
C66A C61A C62A C63A 0(2)
C67A C61A C62A C63A -177.7(12)
C61A C62A C63A C64A -1.2(19)
C62A C63A C64A C65A 0.4(19)
C63A C64A C65A C66A 2(2)
C62A C61A C66A C65A 3(4)
C67A C61A C66A C65A 180(2)
C64A C65A C66A C61A -3(4)
